data_4060763
loop_
_publ_author_name
'Michael R. Douglass'
'Masamichi Ogasawara'
'Sukwon Hong'
'Matthew V. Metz'
'Tobin J. Marks'

_publ_section_title
;
 "Widening the Roof": Synthesis and Characterization of New Chiral
 C1-Symmetric Octahydrofluorenyl Organolanthanide Catalysts and Their
 Implementation in the Stereoselective Cyclizations of Aminoalkenes and
 Phosphinoalkenes
;
_journal_name_full Organometallics
_journal_page_first 283
_journal_page_last 292
_journal_paper_doi 10.1021/om0104013
_journal_volume 21
_journal_year 2002
_chemical_formula_sum 'C36 H62 N Si3 Y'
_chemical_formula_weight 682.05
_chemical_name_systematic
; 
 ? 
;
_space_group_IT_number 19
_symmetry_cell_setting orthorhombic
_symmetry_space_group_name_Hall 'P 2ac 2ab'
_symmetry_space_group_name_H-M 'P 21 21 21'
_atom_sites_solution_hydrogens geom
_atom_sites_solution_primary direct
_atom_sites_solution_secondary difmap
_audit_creation_method SHELXL-97
_cell_angle_alpha 90.00
_cell_angle_beta 90.00
_cell_angle_gamma 90.00
_cell_formula_units_Z 4
_cell_length_a 9.7969(8)
_cell_length_b 19.075(2)
_cell_length_c 20.090(3)
_cell_measurement_temperature 153(2)
_cell_volume 3754.3(8)
_computing_cell_refinement 'Bruker SMART'
_computing_data_collection 'Bruker SMART'
_computing_data_reduction 'Bruker SHELXTL'
_computing_molecular_graphics 'Bruker SHELXTL'
_computing_publication_material 'Bruker SHELXTL'
_computing_structure_refinement 'SHELXL-97 (Sheldrick, 1997)'
_computing_structure_solution 'SHELXS-97 (Sheldrick, 1990)'
_diffrn_ambient_temperature 153(2)
_diffrn_measured_fraction_theta_full 0.987
_diffrn_measured_fraction_theta_max 0.987
_diffrn_measurement_device_type 'CCD area detector'
_diffrn_measurement_method 'phi and omega scans'
_diffrn_radiation_monochromator graphite
_diffrn_radiation_source 'fine-focus sealed tube'
_diffrn_radiation_type MoK\a
_diffrn_radiation_wavelength 0.71073
_diffrn_reflns_av_R_equivalents 0.0353
_diffrn_reflns_av_sigmaI/netI 0.0350
_diffrn_reflns_limit_h_max 12
_diffrn_reflns_limit_h_min -12
_diffrn_reflns_limit_k_max 24
_diffrn_reflns_limit_k_min -25
_diffrn_reflns_limit_l_max 26
_diffrn_reflns_limit_l_min -26
_diffrn_reflns_number 34718
_diffrn_reflns_theta_full 28.29
_diffrn_reflns_theta_max 28.29
_diffrn_reflns_theta_min 1.47
_exptl_absorpt_coefficient_mu 1.673
_exptl_absorpt_correction_type none
_exptl_crystal_colour colorless
_exptl_crystal_density_diffrn 1.207
_exptl_crystal_density_method 'not measured'
_exptl_crystal_description block
_exptl_crystal_F_000 1464
_refine_diff_density_max 0.387
_refine_diff_density_min -0.180
_refine_diff_density_rms 0.048
_refine_ls_abs_structure_details 'Flack H D (1983), Acta Cryst. A39, 876-881'
_refine_ls_abs_structure_Flack -0.021(2)
_refine_ls_extinction_method none
_refine_ls_goodness_of_fit_ref 1.005
_refine_ls_hydrogen_treatment mixed
_refine_ls_matrix_type full
_refine_ls_number_parameters 370
_refine_ls_number_reflns 9030
_refine_ls_number_restraints 0
_refine_ls_restrained_S_all 1.005
_refine_ls_R_factor_all 0.0307
_refine_ls_R_factor_gt 0.0249
_refine_ls_shift/su_max 0.001
_refine_ls_shift/su_mean 0.000
_refine_ls_structure_factor_coef Fsqd
_refine_ls_weighting_details 'calc w=1/[\s^2^(Fo^2^)+(0.0320P)^2^+0.0000P] where P=(Fo^2^+2Fc^2^)/3'
_refine_ls_weighting_scheme calc
_refine_ls_wR_factor_gt 0.0560
_refine_ls_wR_factor_ref 0.0574
_reflns_number_gt 8152
_reflns_number_total 9030
_reflns_threshold_expression >2sigma(I)
_cod_depositor_comments
;
The following automatic conversions were performed:
'_symmetry_cell_setting' value 'Orthorhombic' changed to 'orthorhombic'
according to '/home/saulius/struct/CIF-dictionaries/cif_core.dic'
dictionary named 'cif_core.dic' version 2.4.1 from 2010-06-29.

Automatic conversion script
Id: cif_fix_enum 1527 2010-12-29 10:47:43Z saulius 
;
_cod_original_sg_symbol_H-M P2(1)2(1)2(1)
_cod_database_code 4060763

loop_
_symmetry_equiv_pos_as_xyz
'x, y, z'
'-x+1/2, -y, z+1/2'
'-x, y+1/2, -z+1/2'
'x+1/2, -y+1/2, -z'

loop_
_atom_site_label
_atom_site_type_symbol
_atom_site_fract_x
_atom_site_fract_y
_atom_site_fract_z
_atom_site_U_iso_or_equiv
_atom_site_adp_type
_atom_site_occupancy
_atom_site_symmetry_multiplicity
_atom_site_calc_flag
_atom_site_refinement_flags
Y Y 0.477455(16) 0.026052(8) 0.055902(8) 0.01745(4) Uani 1 1 d .
Si1 Si 0.56203(5) 0.12444(3) -0.07820(2) 0.02052(11) Uani 1 1 d .
Si2 Si 0.35725(6) -0.05453(3) 0.17778(3) 0.02927(13) Uani 1 1 d .
Si3 Si 0.65725(6) -0.03261(3) 0.20353(3) 0.03270(13) Uani 1 1 d .
N N 0.51185(15) -0.01941(7) 0.15810(7) 0.0246(3) Uani 1 1 d .
C1 C 0.45342(17) 0.14581(9) -0.00453(8) 0.0187(4) Uani 1 1 d .
C2 C 0.31506(17) 0.12298(9) 0.00396(9) 0.0193(4) Uani 1 1 d .
C3 C 0.27969(17) 0.12768(9) 0.07209(9) 0.0193(4) Uani 1 1 d .
C4 C 0.39518(18) 0.15112(9) 0.10754(9) 0.0192(4) Uani 1 1 d .
C5 C 0.50198(16) 0.16234(8) 0.06121(8) 0.0190(3) Uani 1 1 d .
C6 C 0.21082(17) 0.10384(10) -0.04895(9) 0.0250(4) Uani 1 1 d .
H6A H 0.2458 0.0640 -0.0756 0.030 Uiso 1 1 calc R
H6B H 0.1979 0.1442 -0.0793 0.030 Uiso 1 1 calc R
C7 C 0.0733(2) 0.08374(12) -0.01827(11) 0.0358(5) Uani 1 1 d .
H7A H 0.0016 0.0865 -0.0529 0.043 Uiso 1 1 calc R
H7B H 0.0777 0.0346 -0.0025 0.043 Uiso 1 1 calc R
C8 C 0.0347(2) 0.13071(12) 0.03920(10) 0.0360(5) Uani 1 1 d .
H8A H -0.0588 0.1190 0.0543 0.043 Uiso 1 1 calc R
H8B H 0.0349 0.1802 0.0242 0.043 Uiso 1 1 calc R
C9 C 0.13419(18) 0.12209(10) 0.09720(9) 0.0266(4) Uani 1 1 d .
H9A H 0.1171 0.1589 0.1309 0.032 Uiso 1 1 calc R
H9B H 0.1202 0.0759 0.1185 0.032 Uiso 1 1 calc R
C10 C 0.4052(2) 0.17148(9) 0.17980(9) 0.0242(4) Uani 1 1 d .
H10A H 0.3679 0.1332 0.2077 0.029 Uiso 1 1 calc R
H10B H 0.3497 0.2140 0.1878 0.029 Uiso 1 1 calc R
C11 C 0.5517(2) 0.18566(11) 0.19980(10) 0.0317(5) Uani 1 1 d .
H11A H 0.5530 0.2103 0.2432 0.038 Uiso 1 1 calc R
H11B H 0.6004 0.1405 0.2053 0.038 Uiso 1 1 calc R
C12 C 0.6251(2) 0.22975(11) 0.14853(10) 0.0322(5) Uani 1 1 d .
H12A H 0.7172 0.2415 0.1653 0.039 Uiso 1 1 calc R
H12B H 0.5745 0.2742 0.1420 0.039 Uiso 1 1 calc R
C13 C 0.63843(19) 0.19224(10) 0.08160(9) 0.0246(4) Uani 1 1 d .
H13A H 0.6707 0.2257 0.0474 0.030 Uiso 1 1 calc R
H13B H 0.7064 0.1540 0.0853 0.030 Uiso 1 1 calc R
C14 C 0.4716(2) 0.13788(11) -0.15850(9) 0.0335(4) Uani 1 1 d .
H14A H 0.3843 0.1127 -0.1577 0.050 Uiso 1 1 calc R
H14B H 0.5279 0.1200 -0.1950 0.050 Uiso 1 1 calc R
H14C H 0.4547 0.1880 -0.1651 0.050 Uiso 1 1 calc R
C15 C 0.7273(2) 0.17317(10) -0.08162(10) 0.0286(4) Uani 1 1 d .
H15A H 0.7780 0.1591 -0.1215 0.043 Uiso 1 1 calc R
H15B H 0.7814 0.1623 -0.0419 0.043 Uiso 1 1 calc R
H15C H 0.7092 0.2237 -0.0832 0.043 Uiso 1 1 calc R
C16 C 0.59510(16) 0.03019(9) -0.05980(8) 0.0211(3) Uani 1 1 d .
C17 C 0.69702(18) 0.00577(9) -0.01493(9) 0.0226(4) Uani 1 1 d .
H17A H 0.7865 0.0295 -0.0069 0.027 Uiso 1 1 calc R
C18 C 0.66655(18) -0.06392(9) 0.00390(9) 0.0216(4) Uani 1 1 d .
H18A H 0.7276 -0.0954 0.0303 0.026 Uiso 1 1 calc R
C19 C 0.54497(18) -0.08459(9) -0.02833(8) 0.0197(4) Uani 1 1 d .
C20 C 0.49988(16) -0.02584(9) -0.06545(8) 0.0210(3) Uani 1 1 d .
H20A H 0.4237 -0.0272 -0.0986 0.025 Uiso 1 1 calc R
C21 C 0.48734(19) -0.15820(9) -0.03076(9) 0.0213(4) Uani 1 1 d .
H21A H 0.3860 -0.1545 -0.0356 0.026 Uiso 1 1 calc R
C22 C 0.5172(2) -0.19932(9) 0.03330(9) 0.0271(4) Uani 1 1 d .
H22A H 0.6173 -0.2024 0.0395 0.033 Uiso 1 1 calc R
H22B H 0.4792 -0.1732 0.0716 0.033 Uiso 1 1 calc R
C23 C 0.4577(2) -0.27338(10) 0.03320(10) 0.0305(4) Uani 1 1 d .
H23A H 0.3565 -0.2695 0.0278 0.037 Uiso 1 1 calc R
C24 C 0.5137(2) -0.31312(9) -0.02634(10) 0.0296(4) Uani 1 1 d .
H24A H 0.4718 -0.3603 -0.0280 0.036 Uiso 1 1 calc R
H24B H 0.6135 -0.3191 -0.0211 0.036 Uiso 1 1 calc R
C25 C 0.4846(2) -0.27468(9) -0.09111(9) 0.0302(4) Uani 1 1 d .
H25A H 0.3846 -0.2724 -0.0980 0.036 Uiso 1 1 calc R
H25B H 0.5244 -0.3015 -0.1286 0.036 Uiso 1 1 calc R
C26 C 0.54308(19) -0.19992(9) -0.09162(9) 0.0223(4) Uani 1 1 d .
H26A H 0.6439 -0.2045 -0.0850 0.027 Uiso 1 1 calc R
C27 C 0.4861(3) -0.31245(11) 0.09782(10) 0.0497(7) Uani 1 1 d .
H27A H 0.4494 -0.2856 0.1354 0.075 Uiso 1 1 calc R
H27B H 0.5848 -0.3183 0.1034 0.075 Uiso 1 1 calc R
H27C H 0.4424 -0.3586 0.0963 0.075 Uiso 1 1 calc R
C28 C 0.5224(2) -0.16325(10) -0.15926(9) 0.0296(4) Uani 1 1 d .
H28A H 0.5551 -0.1139 -0.1542 0.035 Uiso 1 1 calc R
C29 C 0.3740(3) -0.15983(13) -0.18113(12) 0.0481(6) Uani 1 1 d .
H29A H 0.3679 -0.1357 -0.2241 0.072 Uiso 1 1 calc R
H29B H 0.3207 -0.1342 -0.1478 0.072 Uiso 1 1 calc R
H29C H 0.3378 -0.2075 -0.1856 0.072 Uiso 1 1 calc R
C31 C 0.6372(3) -0.00471(13) 0.29248(11) 0.0561(7) Uani 1 1 d .
H31A H 0.6094 0.0446 0.2941 0.084 Uiso 1 1 calc R
H31B H 0.7244 -0.0104 0.3158 0.084 Uiso 1 1 calc R
H31C H 0.5675 -0.0337 0.3140 0.084 Uiso 1 1 calc R
C32 C 0.8047(2) 0.01684(13) 0.16781(12) 0.0468(6) Uani 1 1 d .
H32A H 0.7826 0.0669 0.1663 0.070 Uiso 1 1 calc R
H32B H 0.8234 -0.0001 0.1227 0.070 Uiso 1 1 calc R
H32C H 0.8855 0.0096 0.1958 0.070 Uiso 1 1 calc R
C33 C 0.7112(3) -0.12744(12) 0.20385(13) 0.0506(7) Uani 1 1 d .
H33A H 0.6373 -0.1563 0.2220 0.076 Uiso 1 1 calc R
H33B H 0.7929 -0.1329 0.2315 0.076 Uiso 1 1 calc R
H33C H 0.7314 -0.1424 0.1582 0.076 Uiso 1 1 calc R
C34 C 0.2512(3) -0.00268(12) 0.23728(11) 0.0428(6) Uani 1 1 d .
H34A H 0.2987 0.0008 0.2801 0.064 Uiso 1 1 calc R
H34B H 0.1631 -0.0261 0.2437 0.064 Uiso 1 1 calc R
H34C H 0.2362 0.0444 0.2193 0.064 Uiso 1 1 calc R
C35 C 0.3575(3) -0.14548(11) 0.21171(12) 0.0495(7) Uani 1 1 d .
H35A H 0.4081 -0.1464 0.2538 0.074 Uiso 1 1 calc R
H35B H 0.4012 -0.1771 0.1797 0.074 Uiso 1 1 calc R
H35C H 0.2633 -0.1607 0.2195 0.074 Uiso 1 1 calc R
C36 C 0.2567(2) -0.05852(10) 0.09637(10) 0.0317(5) Uani 1 1 d .
H36A H 0.2534 -0.0117 0.0763 0.048 Uiso 1 1 calc R
H36B H 0.1636 -0.0747 0.1054 0.048 Uiso 1 1 calc R
H36C H 0.3015 -0.0911 0.0657 0.048 Uiso 1 1 calc R
C30 C 0.6085(3) -0.19719(12) -0.21372(11) 0.0497(7) Uani 1 1 d .
H30A H 0.5930 -0.1728 -0.2560 0.075 Uiso 1 1 calc R
H30B H 0.5826 -0.2466 -0.2184 0.075 Uiso 1 1 calc R
H30C H 0.7053 -0.1940 -0.2018 0.075 Uiso 1 1 calc R

loop_
_atom_site_aniso_label
_atom_site_aniso_U_11
_atom_site_aniso_U_22
_atom_site_aniso_U_33
_atom_site_aniso_U_23
_atom_site_aniso_U_13
_atom_site_aniso_U_12
Y 0.01915(7) 0.01625(7) 0.01697(7) 0.00029(7) 0.00077(6) 0.00056(7)
Si1 0.0237(3) 0.0198(2) 0.0181(2) 0.00125(19) 0.00265(18) -0.0003(2)
Si2 0.0416(3) 0.0195(3) 0.0267(3) 0.0024(2) 0.0112(2) -0.0006(2)
Si3 0.0442(3) 0.0305(3) 0.0234(3) -0.0003(2) -0.0096(2) 0.0091(3)
N 0.0326(8) 0.0211(7) 0.0200(7) 0.0028(6) 0.0010(6) 0.0037(7)
C1 0.0208(10) 0.0155(8) 0.0200(9) 0.0025(7) 0.0011(7) 0.0018(7)
C2 0.0189(9) 0.0162(8) 0.0226(9) 0.0019(7) -0.0009(7) 0.0022(7)
C3 0.0175(8) 0.0152(8) 0.0251(10) 0.0009(7) 0.0016(7) 0.0012(7)
C4 0.0232(9) 0.0149(8) 0.0197(9) -0.0001(7) 0.0029(7) 0.0023(7)
C5 0.0214(9) 0.0144(7) 0.0212(8) 0.0008(7) 0.0014(7) 0.0017(6)
C6 0.0218(9) 0.0275(9) 0.0257(10) -0.0006(8) -0.0063(8) 0.0027(7)
C7 0.0216(10) 0.0440(13) 0.0419(13) -0.0015(10) -0.0063(9) -0.0030(9)
C8 0.0167(9) 0.0455(12) 0.0457(13) 0.0014(10) 0.0032(9) 0.0031(9)
C9 0.0222(10) 0.0268(10) 0.0306(11) 0.0012(8) 0.0054(8) 0.0019(8)
C10 0.0316(10) 0.0207(9) 0.0203(9) -0.0019(8) 0.0030(8) 0.0012(8)
C11 0.0413(13) 0.0322(11) 0.0215(10) -0.0029(8) -0.0025(8) -0.0054(9)
C12 0.0376(12) 0.0335(11) 0.0254(10) -0.0041(9) -0.0043(9) -0.0123(9)
C13 0.0242(10) 0.0243(9) 0.0253(9) -0.0005(8) 0.0009(8) -0.0039(8)
C14 0.0406(11) 0.0411(12) 0.0189(9) 0.0025(8) 0.0008(9) 0.0019(10)
C15 0.0303(11) 0.0255(10) 0.0299(10) 0.0006(8) 0.0091(8) -0.0027(8)
C16 0.0239(8) 0.0211(8) 0.0183(8) -0.0016(8) 0.0069(7) 0.0018(7)
C17 0.0188(9) 0.0235(9) 0.0253(10) -0.0028(7) 0.0051(7) 0.0003(7)
C18 0.0213(9) 0.0197(9) 0.0239(9) -0.0020(7) 0.0013(7) 0.0052(7)
C19 0.0227(10) 0.0189(8) 0.0176(8) -0.0044(7) 0.0026(7) 0.0023(7)
C20 0.0259(10) 0.0195(7) 0.0175(8) -0.0033(7) 0.0001(6) 0.0025(8)
C21 0.0208(9) 0.0191(8) 0.0240(8) -0.0012(7) 0.0005(7) 0.0002(7)
C22 0.0359(11) 0.0207(9) 0.0248(9) -0.0001(7) 0.0054(8) 0.0043(8)
C23 0.0324(11) 0.0234(10) 0.0357(11) 0.0032(8) 0.0085(9) 0.0023(8)
C24 0.0352(11) 0.0178(9) 0.0359(10) -0.0010(8) 0.0037(9) -0.0001(8)
C25 0.0364(11) 0.0219(9) 0.0323(11) -0.0051(8) -0.0018(9) 0.0007(9)
C26 0.0228(10) 0.0201(9) 0.0241(9) -0.0034(7) -0.0006(7) 0.0020(7)
C27 0.085(2) 0.0275(11) 0.0361(12) 0.0063(9) 0.0137(13) 0.0101(13)
C28 0.0433(11) 0.0225(9) 0.0228(9) -0.0020(7) -0.0029(9) 0.0029(9)
C29 0.0553(15) 0.0444(14) 0.0446(14) 0.0049(11) -0.0241(12) 0.0041(12)
C31 0.085(2) 0.0558(16) 0.0278(12) -0.0061(11) -0.0165(13) 0.0121(14)
C32 0.0401(13) 0.0531(15) 0.0473(14) -0.0022(12) -0.0130(10) 0.0058(12)
C33 0.0596(16) 0.0421(14) 0.0502(15) -0.0040(12) -0.0199(12) 0.0206(12)
C34 0.0539(14) 0.0319(11) 0.0426(13) 0.0000(10) 0.0228(11) 0.0009(10)
C35 0.0793(19) 0.0275(12) 0.0417(14) 0.0056(10) 0.0205(13) 0.0008(12)
C36 0.0287(10) 0.0232(10) 0.0434(12) -0.0036(9) 0.0078(9) -0.0069(8)
C30 0.085(2) 0.0378(13) 0.0268(12) -0.0010(10) 0.0074(12) 0.0104(13)

loop_
_atom_type_symbol
_atom_type_description
_atom_type_scat_dispersion_real
_atom_type_scat_dispersion_imag
_atom_type_scat_source
C C 0.0033 0.0016 'International Tables Vol C Tables 4.2.6.8 and 6.1.1.4'
H H 0.0000 0.0000 'International Tables Vol C Tables 4.2.6.8 and 6.1.1.4'
N N 0.0061 0.0033 'International Tables Vol C Tables 4.2.6.8 and 6.1.1.4'
Si Si 0.0817 0.0704 'International Tables Vol C Tables 4.2.6.8 and 6.1.1.4'
Y Y -2.7962 3.5667 'International Tables Vol C Tables 4.2.6.8 and 6.1.1.4'

loop_
_geom_angle_atom_site_label_1
_geom_angle_atom_site_label_2
_geom_angle_atom_site_label_3
_geom_angle
N Y C16 139.55(5)
N Y C1 141.04(5)
C16 Y C1 66.11(5)
N Y C17 108.46(6)
C16 Y C17 31.75(5)
C1 Y C17 87.15(5)
N Y C5 109.38(5)
C16 Y C5 88.02(5)
C1 Y C5 32.06(5)
C17 Y C5 95.40(5)
N Y C20 133.19(5)
C16 Y C20 31.53(5)
C1 Y C20 84.59(5)
C17 Y C20 51.09(5)
C5 Y C20 113.77(5)
N Y C2 135.73(5)
C16 Y C2 83.85(5)
C1 Y C2 31.68(5)
C17 Y C2 112.54(6)
C5 Y C2 51.53(5)
C20 Y C2 87.02(5)
N Y C4 91.96(5)
C16 Y C4 116.48(5)
C1 Y C4 51.75(5)
C17 Y C4 125.59(5)
C5 Y C4 30.70(5)
C20 Y C4 134.81(5)
C2 Y C4 50.35(5)
N Y C18 90.30(5)
C16 Y C18 51.37(5)
C1 Y C18 115.79(5)
C17 Y C18 30.59(5)
C5 Y C18 125.31(5)
C20 Y C18 49.85(5)
C2 Y C18 133.93(6)
C4 Y C18 153.68(5)
N Y C3 105.54(5)
C16 Y C3 113.32(5)
C1 Y C3 51.23(5)
C17 Y C3 138.37(5)
C5 Y C3 50.28(5)
C20 Y C3 115.50(5)
C2 Y C3 30.22(5)
C4 Y C3 29.78(5)
C18 Y C3 164.15(5)
N Y C19 103.09(5)
C16 Y C19 51.20(5)
C1 Y C19 113.83(5)
C17 Y C19 50.21(5)
C5 Y C19 139.20(5)
C20 Y C19 30.12(5)
C2 Y C19 115.57(5)
C4 Y C19 164.93(5)
C18 Y C19 29.63(5)
C3 Y C19 140.41(5)
N Y C36 68.39(6)
C16 Y C36 128.06(6)
C1 Y C36 124.66(6)
C17 Y C36 134.87(6)
C5 Y C36 128.93(5)
C20 Y C36 96.64(5)
C2 Y C36 92.99(6)
C4 Y C36 99.46(6)
C18 Y C36 105.73(6)
C3 Y C36 80.17(6)
C19 Y C36 85.63(5)
C14 Si1 C16 112.84(9)
C14 Si1 C1 112.70(9)
C16 Si1 C1 98.77(7)
C14 Si1 C15 108.23(9)
C16 Si1 C15 109.67(8)
C1 Si1 C15 114.47(8)
C14 Si1 Y 130.57(7)
C16 Si1 Y 49.47(5)
C1 Si1 Y 49.55(5)
C15 Si1 Y 121.13(7)
N Si2 C35 116.74(10)
N Si2 C34 115.80(9)
C35 Si2 C34 105.05(10)
N Si2 C36 106.00(8)
C35 Si2 C36 106.05(11)
C34 Si2 C36 106.39(11)
N Si2 Y 44.65(5)
C35 Si2 Y 138.13(8)
C34 Si2 Y 116.82(7)
C36 Si2 Y 62.79(6)
N Si3 C32 111.40(9)
N Si3 C31 112.32(10)
C32 Si3 C31 107.67(12)
N Si3 C33 112.12(10)
C32 Si3 C33 105.61(12)
C31 Si3 C33 107.37(11)
Si2 N Si3 123.99(9)
Si2 N Y 103.29(7)
Si3 N Y 131.85(8)
C2 C1 C5 105.66(14)
C2 C1 Si1 124.50(13)
C5 C1 Si1 125.93(13)
C2 C1 Y 76.29(9)
C5 C1 Y 74.56(9)
Si1 C1 Y 97.28(7)
C3 C2 C1 109.11(15)
C3 C2 C6 121.85(15)
C1 C2 C6 128.72(16)
C3 C2 Y 79.08(10)
C1 C2 Y 72.04(9)
C6 C2 Y 120.73(11)
C4 C3 C2 108.20(15)
C4 C3 C9 127.51(16)
C2 C3 C9 123.23(15)
C4 C3 Y 73.67(10)
C2 C3 Y 70.70(9)
C9 C3 Y 130.53(12)
C3 C4 C5 107.99(15)
C3 C4 C10 128.41(16)
C5 C4 C10 123.10(16)
C3 C4 Y 76.55(10)
C5 C4 Y 70.34(9)
C10 C4 Y 125.01(12)
C4 C5 C1 109.01(15)
C4 C5 C13 122.19(15)
C1 C5 C13 128.65(15)
C4 C5 Y 78.96(9)
C1 C5 Y 73.38(9)
C13 C5 Y 117.92(11)
C2 C6 C7 111.74(15)
C8 C7 C6 112.34(17)
C7 C8 C9 111.05(16)
C3 C9 C8 109.79(15)
C4 C10 C11 111.33(15)
C12 C11 C10 111.65(17)
C11 C12 C13 112.32(16)
C5 C13 C12 109.84(15)
C20 C16 C17 105.33(15)
C20 C16 Si1 126.49(12)
C17 C16 Si1 124.28(13)
C20 C16 Y 75.96(9)
C17 C16 Y 74.60(10)
Si1 C16 Y 97.46(7)
C18 C17 C16 109.21(16)
C18 C17 Y 79.60(10)
C16 C17 Y 73.65(10)
C19 C18 C17 108.54(16)
C19 C18 Y 77.22(10)
C17 C18 Y 69.82(10)
C18 C19 C20 106.47(15)
C18 C19 C21 126.03(16)
C20 C19 C21 126.90(15)
C18 C19 Y 73.15(9)
C20 C19 Y 69.28(9)
C21 C19 Y 129.32(11)
C19 C20 C16 110.35(15)
C19 C20 Y 80.59(9)
C16 C20 Y 72.51(9)
C19 C21 C22 112.07(15)
C19 C21 C26 111.61(14)
C22 C21 C26 109.28(14)
C23 C22 C21 113.49(16)
C24 C23 C27 111.17(16)
C24 C23 C22 108.93(16)
C27 C23 C22 112.43(18)
C23 C24 C25 111.43(15)
C24 C25 C26 112.51(16)
C25 C26 C28 112.19(15)
C25 C26 C21 109.75(15)
C28 C26 C21 114.45(14)
C29 C28 C30 109.86(19)
C29 C28 C26 113.58(18)
C30 C28 C26 111.51(16)
Si2 C36 Y 80.11(7)

loop_
_geom_bond_atom_site_label_1
_geom_bond_atom_site_label_2
_geom_bond_distance
Y N 2.2541(14)
Y C16 2.5957(17)
Y C1 2.5977(17)
Y C17 2.6080(18)
Y C5 2.6130(16)
Y C20 2.6403(16)
Y C2 2.6529(17)
Y C4 2.7234(17)
Y C18 2.7329(17)
Y C3 2.7600(17)
Y C19 2.7848(16)
Y C36 2.8182(19)
Si1 C14 1.859(2)
Si1 C16 1.8637(18)
Si1 C1 1.8679(18)
Si1 C15 1.8683(19)
Si2 N 1.7026(16)
Si2 C35 1.864(2)
Si2 C34 1.867(2)
Si2 C36 1.911(2)
Si3 N 1.7104(16)
Si3 C32 1.869(2)
Si3 C31 1.875(2)
Si3 C33 1.884(2)
C1 C2 1.434(2)
C1 C5 1.439(2)
C2 C3 1.415(2)
C2 C6 1.519(2)
C3 C4 1.410(2)
C3 C9 1.516(2)
C4 C5 1.417(2)
C4 C10 1.506(2)
C5 C13 1.510(2)
C6 C7 1.530(3)
C7 C8 1.510(3)
C8 C9 1.528(3)
C10 C11 1.515(3)
C11 C12 1.511(3)
C12 C13 1.529(3)
C16 C20 1.423(2)
C16 C17 1.424(2)
C17 C18 1.414(2)
C18 C19 1.412(2)
C19 C20 1.417(2)
C19 C21 1.514(2)
C21 C22 1.535(2)
C21 C26 1.558(2)
C22 C23 1.528(3)
C23 C24 1.519(3)
C23 C27 1.522(3)
C24 C25 1.521(3)
C25 C26 1.537(2)
C26 C28 1.542(2)
C28 C29 1.520(3)
C28 C30 1.526(3)
